data_4105042
loop_
_publ_author_name
'Luciano Cuesta'
'Elizabeth Karnas'
'Vincent M. Lynch'
'Ping Chen'
'Jing Shen'
'Karl M. Kadish'
'Kei Ohkubo'
'Shunichi Fukuzumi'
'Jonathan L. Sessler'

_publ_section_title
;
 Metalloporphycenes: Synthesis and Characterization of
 (Pentamethylcyclopentadienyl)ruthenium Sitting-Atop and \p-Complexes
;
_journal_name_full 'Journal of the American Chemical Society'
_journal_page_first 13538
_journal_page_last 13547
_journal_paper_doi 10.1021/ja905284d
_journal_volume 131
_journal_year 2009
_chemical_formula_moiety 'C32 H36 N4, C10 H15, Cu, Ru, P F6, C H2 Cl2'
_chemical_formula_sum 'C43 H53 Cl2 Cu F6 N4 P Ru'
_chemical_formula_weight 1006.37
_chemical_name_systematic
; 
 ? 
;
_space_group_IT_number 2
_symmetry_cell_setting triclinic
_symmetry_space_group_name_Hall '-P 1'
_symmetry_space_group_name_H-M 'P -1'
_atom_sites_solution_hydrogens geom
_atom_sites_solution_primary direct
_atom_sites_solution_secondary difmap
_audit_creation_method SHELXL-97
_cell_angle_alpha 73.990(3)
_cell_angle_beta 77.861(3)
_cell_angle_gamma 82.878(3)
_cell_formula_units_Z 2
_cell_length_a 10.2466(7)
_cell_length_b 12.5796(10)
_cell_length_c 17.5498(15)
_cell_measurement_reflns_used 7101
_cell_measurement_temperature 153(2)
_cell_measurement_theta_max 27.5
_cell_measurement_theta_min 1.0
_cell_volume 2120.5(3)
_computing_cell_refinement 'Collect software, Nonius B.V. 1998'
_computing_data_collection 'Collect software, Nonius B.V. 1998'
_computing_data_reduction
;
DENZO and Scalepack (Otwinoski and Minor, 1997)
;
_computing_molecular_graphics 'XP SHELXTL/PC, Siemens Analytical'
_computing_structure_refinement 'XL SHELXTL/PC, Siemens Analytical'
_computing_structure_solution
;

SIR97 - Altomare A., Burla M.C., Camalli M., Cascarano G.L., Giacovazzo C., 
Guagliardi A., Moliterni A.G.G., Polidori G.,Spagna R.
;
_diffrn_ambient_temperature 153(2)
_diffrn_measured_fraction_theta_full 0.980
_diffrn_measured_fraction_theta_max 0.980
_diffrn_measurement_device_type 'Nonius Kappa CCD'
_diffrn_measurement_method \w-scans
_diffrn_radiation_monochromator graphite
_diffrn_radiation_source 'fine-focus sealed tube'
_diffrn_radiation_type MoK\a
_diffrn_radiation_wavelength 0.71069
_diffrn_reflns_av_R_equivalents 0.0396
_diffrn_reflns_av_sigmaI/netI 0.1092
_diffrn_reflns_limit_h_max 11
_diffrn_reflns_limit_h_min -13
_diffrn_reflns_limit_k_max 14
_diffrn_reflns_limit_k_min -16
_diffrn_reflns_limit_l_max 21
_diffrn_reflns_limit_l_min -22
_diffrn_reflns_number 14990
_diffrn_reflns_theta_full 27.50
_diffrn_reflns_theta_max 27.50
_diffrn_reflns_theta_min 1.81
_exptl_absorpt_coefficient_mu 1.085
_exptl_absorpt_correction_T_max 0.926
_exptl_absorpt_correction_T_min 0.755
_exptl_absorpt_correction_type multi-scan
_exptl_absorpt_process_details
;
DENZO and Scalepack (Otwinoski and Minor, 1997)
;
_exptl_crystal_colour black
_exptl_crystal_density_diffrn 1.576
_exptl_crystal_description needles
_exptl_crystal_F_000 1030
_exptl_crystal_size_max 0.27
_exptl_crystal_size_mid 0.07
_exptl_crystal_size_min 0.07
_refine_diff_density_max 0.861
_refine_diff_density_min -0.829
_refine_diff_density_rms 0.113
_refine_ls_extinction_method none
_refine_ls_goodness_of_fit_ref 1.029
_refine_ls_hydrogen_treatment constr
_refine_ls_matrix_type full
_refine_ls_number_parameters 548
_refine_ls_number_reflns 9552
_refine_ls_number_restraints 64
_refine_ls_restrained_S_all 1.046
_refine_ls_R_factor_all 0.1099
_refine_ls_R_factor_gt 0.0565
_refine_ls_shift/su_max 0.015
_refine_ls_shift/su_mean 0.000
_refine_ls_structure_factor_coef Fsqd
_refine_ls_weighting_details 'calc w=1/[\s^2^(Fo^2^)+(0.0309P)^2^+2.9225P] where P=(Fo^2^+2Fc^2^)/3'
_refine_ls_weighting_scheme calc
_refine_ls_wR_factor_gt 0.0987
_refine_ls_wR_factor_ref 0.1178
_reflns_number_gt 6337
_reflns_number_total 9552
_reflns_threshold_expression >2sigma(I)
_cod_data_source_file ja905284d_si_002.cif
_cod_data_source_block lc164
_cod_database_code 4105042

loop_
_symmetry_equiv_pos_as_xyz
'x, y, z'
'-x, -y, -z'

loop_
_atom_site_label
_atom_site_type_symbol
_atom_site_fract_x
_atom_site_fract_y
_atom_site_fract_z
_atom_site_U_iso_or_equiv
_atom_site_adp_type
_atom_site_occupancy
_atom_site_symmetry_multiplicity
_atom_site_calc_flag
_atom_site_refinement_flags
Ru1 Ru 0.70842(3) 0.82804(3) 0.85520(2) 0.02030(11) Uani 1 1 d .
Cu1 Cu 0.86246(5) 0.93970(4) 0.64757(3) 0.01940(13) Uani 1 1 d .
N1 N 0.9730(3) 0.9924(3) 0.7065(2) 0.0200(8) Uani 1 1 d .
N2 N 0.8481(3) 0.8134(3) 0.74492(19) 0.0200(8) Uani 1 1 d .
N3 N 0.7461(3) 0.8875(3) 0.5917(2) 0.0204(8) Uani 1 1 d .
N4 N 0.8721(3) 1.0652(3) 0.5520(2) 0.0210(8) Uani 1 1 d .
C1 C 1.0379(4) 1.0873(3) 0.6967(3) 0.0233(10) Uani 1 1 d .
C2 C 1.0931(4) 1.0757(4) 0.7683(3) 0.0242(10) Uani 1 1 d .
C3 C 1.0619(4) 0.9752(4) 0.8202(3) 0.0235(10) Uani 1 1 d .
C4 C 0.9869(4) 0.9245(3) 0.7800(2) 0.0200(9) Uani 1 1 d .
C5 C 0.9212(4) 0.8229(3) 0.8023(2) 0.0190(9) Uani 1 1 d .
C6 C 0.9044(4) 0.7282(3) 0.8709(2) 0.0222(9) Uani 1 1 d .
C7 C 0.8152(4) 0.6619(3) 0.8556(2) 0.0225(9) Uani 1 1 d .
C8 C 0.7837(4) 0.7149(3) 0.7773(2) 0.0213(9) Uani 1 1 d .
C9 C 0.6978(4) 0.6710(3) 0.7413(3) 0.0240(10) Uani 1 1 d .
H9 H 0.6617 0.6041 0.7748 0.029 Uiso 1 1 calc R
C10 C 0.6566(4) 0.7043(3) 0.6696(3) 0.0241(10) Uani 1 1 d .
H10 H 0.6006 0.6538 0.6631 0.029 Uiso 1 1 calc R
C11 C 0.6775(4) 0.7979(3) 0.6010(2) 0.0223(9) Uani 1 1 d .
C12 C 0.6187(4) 0.8096(3) 0.5314(3) 0.0231(10) Uani 1 1 d .
C13 C 0.6519(4) 0.9090(4) 0.4794(2) 0.0220(9) Uani 1 1 d .
C14 C 0.7337(4) 0.9582(3) 0.5169(2) 0.0201(9) Uani 1 1 d .
C15 C 0.8009(4) 1.0552(3) 0.4958(2) 0.0233(10) Uani 1 1 d .
C16 C 0.8181(4) 1.1507(3) 0.4265(2) 0.0241(10) Uani 1 1 d .
C17 C 0.9011(4) 1.2159(3) 0.4414(3) 0.0252(10) Uani 1 1 d .
C18 C 0.9339(4) 1.1623(3) 0.5212(2) 0.0228(9) Uani 1 1 d .
C19 C 1.0119(4) 1.2103(3) 0.5565(3) 0.0260(10) Uani 1 1 d .
H19 H 1.0441 1.2787 0.5232 0.031 Uiso 1 1 calc R
C20 C 1.0527(4) 1.1785(3) 0.6312(3) 0.0254(10) Uani 1 1 d .
H20 H 1.1026 1.2325 0.6386 0.030 Uiso 1 1 calc R
C21 C 1.1642(4) 1.1620(4) 0.7851(3) 0.0322(11) Uani 1 1 d .
H21A H 1.2099 1.2085 0.7335 0.039 Uiso 1 1 calc R
H21B H 1.2332 1.1249 0.8174 0.039 Uiso 1 1 calc R
C22 C 1.0673(5) 1.2358(4) 0.8307(3) 0.0470(14) Uani 1 1 d .
H22A H 1.0027 1.2767 0.7972 0.070 Uiso 1 1 calc R
H22B H 1.1174 1.2884 0.8431 0.070 Uiso 1 1 calc R
H22C H 1.0195 1.1897 0.8809 0.070 Uiso 1 1 calc R
C23 C 1.0945(5) 0.9316(4) 0.9033(3) 0.0351(12) Uani 1 1 d .
H23A H 1.1494 0.9832 0.9131 0.053 Uiso 1 1 calc R
H23B H 1.1440 0.8589 0.9076 0.053 Uiso 1 1 calc R
H23C H 1.0114 0.9241 0.9434 0.053 Uiso 1 1 calc R
C24 C 0.9729(4) 0.6931(4) 0.9429(3) 0.0324(11) Uani 1 1 d .
H24A H 0.9345 0.6263 0.9803 0.049 Uiso 1 1 calc R
H24B H 0.9599 0.7529 0.9702 0.049 Uiso 1 1 calc R
H24C H 1.0688 0.6773 0.9250 0.049 Uiso 1 1 calc R
C25 C 0.7729(4) 0.5507(3) 0.9077(3) 0.0276(10) Uani 1 1 d .
H25A H 0.6817 0.5405 0.9017 0.033 Uiso 1 1 calc R
H25B H 0.7705 0.5477 0.9649 0.033 Uiso 1 1 calc R
C26 C 0.8697(5) 0.4571(4) 0.8842(3) 0.0385(12) Uani 1 1 d .
H26A H 0.8688 0.4579 0.8283 0.058 Uiso 1 1 calc R
H26B H 0.8418 0.3857 0.9201 0.058 Uiso 1 1 calc R
H26C H 0.9603 0.4679 0.8892 0.058 Uiso 1 1 calc R
C27 C 0.5417(4) 0.7235(4) 0.5185(3) 0.0292(11) Uani 1 1 d .
H27A H 0.4778 0.7606 0.4826 0.035 Uiso 1 1 calc R
H27B H 0.4895 0.6847 0.5710 0.035 Uiso 1 1 calc R
C28 C 0.6336(5) 0.6388(4) 0.4815(3) 0.0435(13) Uani 1 1 d .
H28A H 0.6811 0.6761 0.4280 0.065 Uiso 1 1 calc R
H28B H 0.5802 0.5824 0.4764 0.065 Uiso 1 1 calc R
H28C H 0.6986 0.6032 0.5161 0.065 Uiso 1 1 calc R
C29 C 0.6090(4) 0.9523(4) 0.3985(3) 0.0324(11) Uani 1 1 d .
H29A H 0.5594 0.8967 0.3892 0.049 Uiso 1 1 calc R
H29B H 0.6883 0.9677 0.3559 0.049 Uiso 1 1 calc R
H29C H 0.5515 1.0208 0.3980 0.049 Uiso 1 1 calc R
C30 C 0.7544(4) 1.1780(4) 0.3530(3) 0.0314(11) Uani 1 1 d .
H30A H 0.7793 1.2510 0.3187 0.047 Uiso 1 1 calc R
H30B H 0.6568 1.1788 0.3696 0.047 Uiso 1 1 calc R
H30C H 0.7855 1.1219 0.3228 0.047 Uiso 1 1 calc R
C31 C 0.9468(4) 1.3261(3) 0.3888(3) 0.0302(11) Uani 1 1 d .
H31A H 0.9460 1.3293 0.3319 0.036 Uiso 1 1 calc R
H31B H 1.0400 1.3326 0.3933 0.036 Uiso 1 1 calc R
C32 C 0.8574(5) 1.4246(4) 0.4120(3) 0.0416(13) Uani 1 1 d .
H32A H 0.7649 1.4183 0.4079 0.062 Uiso 1 1 calc R
H32B H 0.8894 1.4942 0.3753 0.062 Uiso 1 1 calc R
H32C H 0.8612 1.4239 0.4674 0.062 Uiso 1 1 calc R
C1A C 0.5755(4) 0.9766(3) 0.8376(3) 0.0239(10) Uani 1 1 d .
C2A C 0.6381(4) 0.9694(4) 0.9044(3) 0.0273(10) Uani 1 1 d .
C3A C 0.6026(4) 0.8701(4) 0.9643(3) 0.0266(10) Uani 1 1 d .
C4A C 0.5162(4) 0.8150(3) 0.9348(3) 0.0257(10) Uani 1 1 d .
C5A C 0.4992(4) 0.8810(4) 0.8557(3) 0.0241(10) Uani 1 1 d .
C6A C 0.5852(5) 1.0690(4) 0.7608(3) 0.0367(12) Uani 1 1 d .
H6A1 H 0.5154 1.1279 0.7681 0.055 Uiso 1 1 calc R
H6A2 H 0.5732 1.0400 0.7165 0.055 Uiso 1 1 calc R
H6A3 H 0.6733 1.0990 0.7479 0.055 Uiso 1 1 calc R
C7A C 0.7222(4) 1.0555(4) 0.9113(3) 0.0379(12) Uani 1 1 d .
H7A1 H 0.6637 1.1173 0.9259 0.057 Uiso 1 1 calc R
H7A2 H 0.7815 1.0827 0.8595 0.057 Uiso 1 1 calc R
H7A3 H 0.7761 1.0222 0.9531 0.057 Uiso 1 1 calc R
C8A C 0.6435(5) 0.8333(4) 1.0451(3) 0.0386(12) Uani 1 1 d .
H8A1 H 0.7381 0.8458 1.0390 0.058 Uiso 1 1 calc R
H8A2 H 0.6304 0.7542 1.0682 0.058 Uiso 1 1 calc R
H8A3 H 0.5888 0.8758 1.0811 0.058 Uiso 1 1 calc R
C9A C 0.4509(5) 0.7088(4) 0.9788(3) 0.0388(12) Uani 1 1 d .
H9A1 H 0.3636 0.7257 1.0103 0.058 Uiso 1 1 calc R
H9A2 H 0.5078 0.6616 1.0151 0.058 Uiso 1 1 calc R
H9A3 H 0.4388 0.6700 0.9397 0.058 Uiso 1 1 calc R
C10A C 0.4201(4) 0.8573(4) 0.8013(3) 0.0341(11) Uani 1 1 d .
H10A H 0.3901 0.7821 0.8232 0.051 Uiso 1 1 calc R
H10B H 0.4759 0.8635 0.7477 0.051 Uiso 1 1 calc R
H10C H 0.3421 0.9108 0.7969 0.051 Uiso 1 1 calc R
P1 P 0.32107(15) 0.49981(12) 0.80690(9) 0.0471(4) Uani 1 1 d U
F1 F 0.2449(3) 0.4386(3) 0.89375(18) 0.0635(9) Uani 1 1 d U
F2 F 0.1853(3) 0.5228(4) 0.7754(2) 0.0926(14) Uani 1 1 d U
F3 F 0.3985(3) 0.5599(3) 0.7195(2) 0.0806(12) Uani 1 1 d U
F4 F 0.4592(4) 0.4771(4) 0.8381(2) 0.1032(15) Uani 1 1 d U
F5 F 0.2949(5) 0.6138(3) 0.8293(3) 0.1154(16) Uani 1 1 d U
F6 F 0.3469(4) 0.3851(3) 0.7833(2) 0.0911(13) Uani 1 1 d U
C1B C 0.6685(9) 0.3785(7) 0.6911(5) 0.100(3) Uani 1 1 d U
Cl1 Cl 0.64927(18) 0.32008(14) 0.61721(10) 0.0726(5) Uani 1 1 d DU
Cl2 Cl 0.8419(2) 0.43246(18) 0.65873(16) 0.0569(6) Uani 0.68 1 d PDU
Cl2A Cl 0.7289(15) 0.3399(11) 0.7594(7) 0.107(4) Uiso 0.18 1 d PD
Cl2B Cl 0.803(2) 0.3687(18) 0.7186(13) 0.126(6) Uiso 0.14 1 d PD

loop_
_atom_site_aniso_label
_atom_site_aniso_U_11
_atom_site_aniso_U_22
_atom_site_aniso_U_33
_atom_site_aniso_U_23
_atom_site_aniso_U_13
_atom_site_aniso_U_12
Ru1 0.02063(19) 0.0226(2) 0.0175(2) -0.00605(14) -0.00339(14) 0.00098(13)
Cu1 0.0211(3) 0.0201(3) 0.0175(3) -0.0053(2) -0.0042(2) -0.0012(2)
N1 0.0200(18) 0.0205(19) 0.021(2) -0.0083(15) -0.0026(14) -0.0013(14)
N2 0.0227(19) 0.0204(19) 0.0168(19) -0.0054(15) -0.0025(14) -0.0015(14)
N3 0.0211(18) 0.0215(19) 0.0193(19) -0.0068(15) -0.0037(15) -0.0002(14)
N4 0.0212(19) 0.0219(19) 0.020(2) -0.0051(15) -0.0050(15) 0.0004(14)
C1 0.018(2) 0.023(2) 0.030(3) -0.013(2) -0.0012(18) -0.0015(17)
C2 0.022(2) 0.029(3) 0.026(3) -0.013(2) -0.0072(19) 0.0016(18)
C3 0.018(2) 0.033(3) 0.022(2) -0.012(2) -0.0045(18) 0.0012(18)
C4 0.015(2) 0.022(2) 0.022(2) -0.0072(18) -0.0012(17) 0.0027(16)
C5 0.017(2) 0.024(2) 0.016(2) -0.0091(18) -0.0015(17) 0.0030(17)
C6 0.020(2) 0.027(2) 0.019(2) -0.0096(19) -0.0021(17) 0.0048(17)
C7 0.023(2) 0.022(2) 0.019(2) -0.0050(18) -0.0011(18) 0.0047(17)
C8 0.026(2) 0.018(2) 0.018(2) -0.0058(18) -0.0010(18) 0.0025(17)
C9 0.028(2) 0.022(2) 0.022(3) -0.0062(19) -0.0012(19) -0.0034(18)
C10 0.024(2) 0.025(2) 0.026(3) -0.013(2) -0.0036(19) -0.0049(18)
C11 0.022(2) 0.026(2) 0.021(2) -0.0098(19) -0.0040(18) -0.0002(18)
C12 0.021(2) 0.030(3) 0.023(2) -0.015(2) -0.0057(18) 0.0034(18)
C13 0.020(2) 0.031(2) 0.018(2) -0.0112(19) -0.0051(17) 0.0031(18)
C14 0.021(2) 0.024(2) 0.014(2) -0.0049(18) -0.0039(17) 0.0046(17)
C15 0.024(2) 0.027(2) 0.018(2) -0.0080(19) -0.0015(18) 0.0050(18)
C16 0.023(2) 0.027(2) 0.020(2) -0.0041(19) -0.0032(18) 0.0056(18)
C17 0.024(2) 0.023(2) 0.023(3) -0.0050(19) -0.0015(19) 0.0086(18)
C18 0.025(2) 0.021(2) 0.019(2) -0.0054(18) -0.0002(18) 0.0036(18)
C19 0.029(2) 0.015(2) 0.030(3) -0.0020(19) -0.001(2) -0.0025(18)
C20 0.024(2) 0.021(2) 0.032(3) -0.010(2) -0.0047(19) -0.0018(18)
C21 0.033(3) 0.034(3) 0.033(3) -0.011(2) -0.009(2) -0.007(2)
C22 0.046(3) 0.046(3) 0.064(4) -0.033(3) -0.016(3) -0.003(3)
C23 0.037(3) 0.045(3) 0.027(3) -0.012(2) -0.010(2) -0.007(2)
C24 0.033(3) 0.030(3) 0.033(3) 0.000(2) -0.015(2) 0.001(2)
C25 0.030(3) 0.026(2) 0.024(3) -0.002(2) -0.0046(19) -0.0028(19)
C26 0.051(3) 0.022(3) 0.038(3) -0.004(2) -0.003(2) 0.000(2)
C27 0.026(2) 0.036(3) 0.029(3) -0.012(2) -0.008(2) -0.005(2)
C28 0.042(3) 0.041(3) 0.058(4) -0.030(3) -0.006(3) -0.006(2)
C29 0.030(3) 0.040(3) 0.029(3) -0.008(2) -0.012(2) 0.001(2)
C30 0.036(3) 0.031(3) 0.026(3) -0.006(2) -0.005(2) 0.000(2)
C31 0.032(3) 0.025(3) 0.028(3) -0.001(2) -0.001(2) -0.0008(19)
C32 0.054(3) 0.024(3) 0.038(3) -0.005(2) 0.000(2) 0.008(2)
C1A 0.023(2) 0.021(2) 0.026(3) -0.0089(19) -0.0030(19) 0.0082(17)
C2A 0.023(2) 0.031(3) 0.030(3) -0.012(2) -0.006(2) 0.0039(19)
C3A 0.024(2) 0.036(3) 0.020(2) -0.012(2) -0.0033(18) 0.0079(19)
C4A 0.021(2) 0.027(2) 0.026(3) -0.009(2) 0.0040(19) -0.0012(18)
C5A 0.020(2) 0.032(3) 0.022(2) -0.012(2) -0.0018(18) 0.0036(18)
C6A 0.040(3) 0.032(3) 0.033(3) -0.004(2) -0.007(2) 0.006(2)
C7A 0.028(3) 0.040(3) 0.053(3) -0.026(3) -0.007(2) 0.002(2)
C8A 0.038(3) 0.055(3) 0.025(3) -0.018(2) -0.010(2) 0.012(2)
C9A 0.035(3) 0.038(3) 0.038(3) -0.009(2) 0.006(2) -0.006(2)
C10A 0.027(3) 0.044(3) 0.038(3) -0.020(2) -0.011(2) 0.004(2)
P1 0.0555(9) 0.0440(9) 0.0383(8) 0.0076(7) -0.0128(7) -0.0241(7)
F1 0.081(2) 0.067(2) 0.0339(18) 0.0038(16) -0.0042(16) -0.0209(18)
F2 0.059(2) 0.135(3) 0.064(2) 0.029(2) -0.0237(19) -0.034(2)
F3 0.060(2) 0.087(3) 0.065(2) 0.033(2) -0.0045(18) -0.0272(19)
F4 0.077(3) 0.134(4) 0.091(3) 0.022(3) -0.046(2) -0.041(2)
F5 0.151(4) 0.064(3) 0.131(4) -0.030(3) -0.003(3) -0.039(3)
F6 0.118(3) 0.074(3) 0.075(3) -0.026(2) 0.022(2) -0.037(2)
C1B 0.145(6) 0.089(5) 0.086(5) -0.040(4) -0.027(5) -0.029(5)
Cl1 0.0935(13) 0.0735(11) 0.0560(10) -0.0047(8) -0.0253(9) -0.0329(9)
Cl2 0.0552(13) 0.0501(13) 0.0815(17) -0.0349(12) -0.0283(12) 0.0044(10)

loop_
_atom_type_symbol
_atom_type_description
_atom_type_scat_dispersion_real
_atom_type_scat_dispersion_imag
_atom_type_scat_source
C C 0.0033 0.0016 'International Tables Vol C Tables 4.2.6.8 and 6.1.1.4'
H H 0.0000 0.0000 'International Tables Vol C Tables 4.2.6.8 and 6.1.1.4'
N N 0.0061 0.0033 'International Tables Vol C Tables 4.2.6.8 and 6.1.1.4'
F F 0.0171 0.0103 'International Tables Vol C Tables 4.2.6.8 and 6.1.1.4'
P P 0.1023 0.0942 'International Tables Vol C Tables 4.2.6.8 and 6.1.1.4'
Cu Cu 0.3201 1.2651 'International Tables Vol C Tables 4.2.6.8 and 6.1.1.4'
Ru Ru -1.2594 0.8363 'International Tables Vol C Tables 4.2.6.8 and 6.1.1.4'
Cl Cl 0.1484 0.1585 'International Tables Vol C Tables 4.2.6.8 and 6.1.1.4'

loop_
_geom_angle_atom_site_label_1
_geom_angle_atom_site_label_2
_geom_angle_atom_site_label_3
_geom_angle
C4A Ru1 C1A 64.91(16)
C4A Ru1 C3A 38.97(16)
C1A Ru1 C3A 64.67(16)
C4A Ru1 C5A 38.97(16)
C1A Ru1 C5A 38.93(16)
C3A Ru1 C5A 65.30(16)
C4A Ru1 C2A 64.80(16)
C1A Ru1 C2A 38.52(16)
C3A Ru1 C2A 38.41(16)
C5A Ru1 C2A 65.06(16)
C4A Ru1 C5 165.82(16)
C1A Ru1 C5 123.96(15)
C3A Ru1 C5 131.15(16)
C5A Ru1 C5 154.88(15)
C2A Ru1 C5 114.12(16)
C4A Ru1 N2 153.80(15)
C1A Ru1 N2 113.05(14)
C3A Ru1 N2 166.49(15)
C5A Ru1 N2 122.17(14)
C2A Ru1 N2 131.40(14)
C5 Ru1 N2 37.71(13)
C4A Ru1 C8 122.58(16)
C1A Ru1 C8 130.83(16)
C3A Ru1 C8 154.54(16)
C5A Ru1 C8 112.32(16)
C2A Ru1 C8 166.19(15)
C5 Ru1 C8 61.93(15)
N2 Ru1 C8 37.10(13)
C4A Ru1 C7 111.93(15)
C1A Ru1 C7 165.88(16)
C3A Ru1 C7 122.44(16)
C5A Ru1 C7 129.84(16)
C2A Ru1 C7 154.42(16)
C5 Ru1 C7 62.35(15)
N2 Ru1 C7 63.11(13)
C8 Ru1 C7 37.79(15)
C4A Ru1 C6 129.76(16)
C1A Ru1 C6 155.75(16)
C3A Ru1 C6 112.79(15)
C5A Ru1 C6 164.62(15)
C2A Ru1 C6 123.87(16)
C5 Ru1 C6 37.77(14)
N2 Ru1 C6 63.28(13)
C8 Ru1 C6 62.22(15)
C7 Ru1 C6 36.85(15)
N4 Cu1 N1 98.70(14)
N4 Cu1 N3 82.13(14)
N1 Cu1 N3 177.88(13)
N4 Cu1 N2 178.63(14)
N1 Cu1 N2 81.93(14)
N3 Cu1 N2 97.20(13)
C4 N1 C1 107.0(3)
C4 N1 Cu1 115.5(3)
C1 N1 Cu1 137.3(3)
C8 N2 C5 106.8(3)
C8 N2 Cu1 139.5(3)
C5 N2 Cu1 113.7(2)
C8 N2 Ru1 71.9(2)
C5 N2 Ru1 70.9(2)
Cu1 N2 Ru1 120.02(15)
C11 N3 C14 106.9(3)
C11 N3 Cu1 139.4(3)
C14 N3 Cu1 113.5(3)
C18 N4 C15 107.4(3)
C18 N4 Cu1 138.4(3)
C15 N4 Cu1 114.1(3)
C20 C1 N1 128.1(4)
C20 C1 C2 123.5(4)
N1 C1 C2 108.4(4)
C3 C2 C1 108.0(4)
C3 C2 C21 125.9(4)
C1 C2 C21 126.0(4)
C2 C3 C4 105.9(4)
C2 C3 C23 125.8(4)
C4 C3 C23 128.2(4)
N1 C4 C5 115.2(4)
N1 C4 C3 110.6(3)
C5 C4 C3 134.1(4)
N2 C5 C4 113.6(3)
N2 C5 C6 109.8(3)
C4 C5 C6 136.5(4)
N2 C5 Ru1 71.4(2)
C4 C5 Ru1 117.7(3)
C6 C5 Ru1 74.0(2)
C7 C6 C5 106.2(3)
C7 C6 C24 123.3(4)
C5 C6 C24 130.3(4)
C7 C6 Ru1 70.6(2)
C5 C6 Ru1 68.2(2)
C24 C6 Ru1 130.1(3)
C6 C7 C8 107.6(3)
C6 C7 C25 126.2(4)
C8 C7 C25 125.9(4)
C6 C7 Ru1 72.5(2)
C8 C7 Ru1 69.9(2)
C25 C7 Ru1 127.8(3)
N2 C8 C9 127.1(4)
N2 C8 C7 109.6(4)
C9 C8 C7 123.4(4)
N2 C8 Ru1 71.0(2)
C9 C8 Ru1 122.4(3)
C7 C8 Ru1 72.3(2)
C10 C9 C8 133.6(4)
C9 C10 C11 135.0(4)
N3 C11 C10 128.0(4)
N3 C11 C12 110.3(4)
C10 C11 C12 121.7(4)
C13 C12 C11 107.1(4)
C13 C12 C27 127.7(4)
C11 C12 C27 125.1(4)
C12 C13 C14 106.8(3)
C12 C13 C29 123.6(4)
C14 C13 C29 129.6(4)
N3 C14 C15 115.2(4)
N3 C14 C13 108.9(3)
C15 C14 C13 136.0(4)
N4 C15 C14 115.0(4)
N4 C15 C16 109.6(4)
C14 C15 C16 135.4(4)
C17 C16 C15 106.6(4)
C17 C16 C30 125.1(4)
C15 C16 C30 128.2(4)
C16 C17 C18 107.5(4)
C16 C17 C31 127.2(4)
C18 C17 C31 125.2(4)
N4 C18 C19 128.8(4)
N4 C18 C17 108.9(4)
C19 C18 C17 122.2(4)
C18 C19 C20 133.0(4)
C1 C20 C19 135.2(4)
C2 C21 C22 111.6(4)
C7 C25 C26 111.0(4)
C12 C27 C28 112.0(4)
C17 C31 C32 112.4(4)
C2A C1A C5A 108.5(4)
C2A C1A C6A 126.3(4)
C5A C1A C6A 125.2(4)
C2A C1A Ru1 71.0(2)
C5A C1A Ru1 70.6(2)
C6A C1A Ru1 124.8(3)
C3A C2A C1A 108.3(4)
C3A C2A C7A 126.2(4)
C1A C2A C7A 125.5(4)
C3A C2A Ru1 70.5(2)
C1A C2A Ru1 70.5(2)
C7A C2A Ru1 126.8(3)
C2A C3A C4A 108.0(4)
C2A C3A C8A 125.4(4)
C4A C3A C8A 126.5(4)
C2A C3A Ru1 71.0(2)
C4A C3A Ru1 70.4(2)
C8A C3A Ru1 126.3(3)
C3A C4A C5A 108.1(4)
C3A C4A C9A 126.7(4)
C5A C4A C9A 125.1(4)
C3A C4A Ru1 70.6(2)
C5A C4A Ru1 70.8(2)
C9A C4A Ru1 125.6(3)
C1A C5A C4A 107.0(4)
C1A C5A C10A 125.1(4)
C4A C5A C10A 127.8(4)
C1A C5A Ru1 70.5(2)
C4A C5A Ru1 70.3(2)
C10A C5A Ru1 124.0(3)
F5 P1 F2 89.0(3)
F5 P1 F6 179.4(3)
F2 P1 F6 90.5(3)
F5 P1 F1 90.9(2)
F2 P1 F1 89.79(19)
F6 P1 F1 89.47(19)
F5 P1 F4 90.9(3)
F2 P1 F4 179.5(2)
F6 P1 F4 89.6(3)
F1 P1 F4 90.7(2)
F5 P1 F3 89.7(2)
F2 P1 F3 90.45(19)
F6 P1 F3 89.9(2)
F1 P1 F3 179.3(2)
F4 P1 F3 89.1(2)
Cl2A C1B Cl1 133.4(8)
Cl2B C1B Cl1 121.7(9)
Cl1 C1B Cl2 105.7(5)

loop_
_geom_bond_atom_site_label_1
_geom_bond_atom_site_label_2
_geom_bond_distance
Ru1 C4A 2.157(4)
Ru1 C1A 2.161(4)
Ru1 C3A 2.161(4)
Ru1 C5A 2.164(4)
Ru1 C2A 2.167(4)
Ru1 C5 2.183(4)
Ru1 N2 2.189(3)
Ru1 C8 2.202(4)
Ru1 C7 2.234(4)
Ru1 C6 2.259(4)
Cu1 N4 1.956(3)
Cu1 N1 1.961(3)
Cu1 N3 1.963(3)
Cu1 N2 1.980(3)
N1 C4 1.361(5)
N1 C1 1.391(5)
N2 C8 1.397(5)
N2 C5 1.413(5)
N3 C11 1.356(5)
N3 C14 1.389(5)
N4 C18 1.367(5)
N4 C15 1.383(5)
C1 C20 1.380(6)
C1 C2 1.448(6)
C2 C3 1.368(6)
C2 C21 1.503(6)
C3 C4 1.447(6)
C3 C23 1.504(6)
C4 C5 1.437(6)
C5 C6 1.440(6)
C6 C7 1.420(6)
C6 C24 1.507(6)
C7 C8 1.437(6)
C7 C25 1.503(6)
C8 C9 1.423(6)
C9 C10 1.352(6)
C10 C11 1.433(6)
C11 C12 1.438(6)
C12 C13 1.364(6)
C12 C27 1.506(6)
C13 C14 1.450(6)
C13 C29 1.510(6)
C14 C15 1.398(6)
C15 C16 1.453(6)
C16 C17 1.360(6)
C16 C30 1.504(6)
C17 C18 1.466(6)
C17 C31 1.505(6)
C18 C19 1.387(6)
C19 C20 1.397(6)
C21 C22 1.528(6)
C25 C26 1.531(6)
C27 C28 1.524(6)
C31 C32 1.543(6)
C1A C2A 1.428(6)
C1A C5A 1.441(6)
C1A C6A 1.512(6)
C2A C3A 1.424(6)
C2A C7A 1.509(6)
C3A C4A 1.440(6)
C3A C8A 1.497(6)
C4A C5A 1.441(6)
C4A C9A 1.505(6)
C5A C10A 1.484(6)
P1 F5 1.567(4)
P1 F2 1.569(4)
P1 F6 1.585(4)
P1 F1 1.590(3)
P1 F4 1.588(4)
P1 F3 1.597(3)
C1B Cl2A 1.405(12)
C1B Cl2B 1.529(15)
C1B Cl1 1.712(8)
C1B Cl2 1.898(9)
Cl2 Cl2A 2.039(14)

loop_
_geom_torsion_atom_site_label_1
_geom_torsion_atom_site_label_2
_geom_torsion_atom_site_label_3
_geom_torsion_atom_site_label_4
_geom_torsion
N4 Cu1 N1 C4 178.6(3)
N2 Cu1 N1 C4 -0.2(3)
N4 Cu1 N1 C1 4.1(4)
N2 Cu1 N1 C1 -174.7(4)
N1 Cu1 N2 C8 176.8(4)
N3 Cu1 N2 C8 -1.3(4)
N1 Cu1 N2 C5 -1.2(3)
N3 Cu1 N2 C5 -179.3(3)
N1 Cu1 N2 Ru1 79.60(18)
N3 Cu1 N2 Ru1 -98.45(18)
C4A Ru1 N2 C8 -48.3(4)
C1A Ru1 N2 C8 -128.0(2)
C3A Ru1 N2 C8 154.7(6)
C5A Ru1 N2 C8 -85.0(3)
C2A Ru1 N2 C8 -168.7(2)
C5 Ru1 N2 C8 115.8(3)
C7 Ru1 N2 C8 37.0(2)
C6 Ru1 N2 C8 78.5(2)
C4A Ru1 N2 C5 -164.1(3)
C1A Ru1 N2 C5 116.2(2)
C3A Ru1 N2 C5 38.9(7)
C5A Ru1 N2 C5 159.3(2)
C2A Ru1 N2 C5 75.6(3)
C8 Ru1 N2 C5 -115.8(3)
C7 Ru1 N2 C5 -78.8(2)
C6 Ru1 N2 C5 -37.3(2)
C4A Ru1 N2 Cu1 89.0(3)
C1A Ru1 N2 Cu1 9.3(2)
C3A Ru1 N2 Cu1 -68.0(7)
C5A Ru1 N2 Cu1 52.4(2)
C2A Ru1 N2 Cu1 -31.4(3)
C5 Ru1 N2 Cu1 -106.9(3)
C8 Ru1 N2 Cu1 137.3(3)
C7 Ru1 N2 Cu1 174.3(2)
C6 Ru1 N2 Cu1 -144.2(2)
N4 Cu1 N3 C11 176.7(4)
N2 Cu1 N3 C11 -4.5(4)
N4 Cu1 N3 C14 2.1(3)
N2 Cu1 N3 C14 -179.1(3)
N1 Cu1 N4 C18 3.5(4)
N3 Cu1 N4 C18 -178.4(4)
N1 Cu1 N4 C15 -179.5(3)
N3 Cu1 N4 C15 -1.4(3)
C4 N1 C1 C20 178.6(4)
Cu1 N1 C1 C20 -6.6(7)
C4 N1 C1 C2 -0.2(4)
Cu1 N1 C1 C2 174.6(3)
C20 C1 C2 C3 -178.8(4)
N1 C1 C2 C3 0.1(5)
C20 C1 C2 C21 4.9(7)
N1 C1 C2 C21 -176.2(4)
C1 C2 C3 C4 0.1(5)
C21 C2 C3 C4 176.4(4)
C1 C2 C3 C23 -177.2(4)
C21 C2 C3 C23 -0.9(7)
C1 N1 C4 C5 177.7(3)
Cu1 N1 C4 C5 1.6(4)
C1 N1 C4 C3 0.3(4)
Cu1 N1 C4 C3 -175.8(3)
C2 C3 C4 N1 -0.2(5)
C23 C3 C4 N1 176.9(4)
C2 C3 C4 C5 -176.9(4)
C23 C3 C4 C5 0.2(7)
C8 N2 C5 C4 -176.3(3)
Cu1 N2 C5 C4 2.4(4)
Ru1 N2 C5 C4 -112.9(3)
C8 N2 C5 C6 1.1(4)
Cu1 N2 C5 C6 179.7(2)
Ru1 N2 C5 C6 64.5(3)
C8 N2 C5 Ru1 -63.4(3)
Cu1 N2 C5 Ru1 115.2(2)
N1 C4 C5 N2 -2.6(5)
C3 C4 C5 N2 174.0(4)
N1 C4 C5 C6 -178.9(4)
C3 C4 C5 C6 -2.4(8)
N1 C4 C5 Ru1 -83.1(4)
C3 C4 C5 Ru1 93.4(5)
C4A Ru1 C5 N2 150.3(6)
C1A Ru1 C5 N2 -84.3(3)
C3A Ru1 C5 N2 -168.8(2)
C5A Ru1 C5 N2 -44.9(5)
C2A Ru1 C5 N2 -127.3(2)
C8 Ru1 C5 N2 38.0(2)
C7 Ru1 C5 N2 81.0(2)
C6 Ru1 C5 N2 118.0(3)
C4A Ru1 C5 C4 -102.2(7)
C1A Ru1 C5 C4 23.2(4)
C3A Ru1 C5 C4 -61.3(4)
C5A Ru1 C5 C4 62.6(5)
C2A Ru1 C5 C4 -19.8(4)
N2 Ru1 C5 C4 107.5(4)
C8 Ru1 C5 C4 145.5(4)
C7 Ru1 C5 C4 -171.5(4)
C6 Ru1 C5 C4 -134.5(4)
C4A Ru1 C5 C6 32.4(7)
C1A Ru1 C5 C6 157.7(2)
C3A Ru1 C5 C6 73.3(3)
C5A Ru1 C5 C6 -162.9(3)
C2A Ru1 C5 C6 114.8(2)
N2 Ru1 C5 C6 -118.0(3)
C8 Ru1 C5 C6 -80.0(2)
C7 Ru1 C5 C6 -37.0(2)
N2 C5 C6 C7 -2.1(4)
C4 C5 C6 C7 174.4(4)
Ru1 C5 C6 C7 60.8(3)
N2 C5 C6 C24 172.3(4)
C4 C5 C6 C24 -11.2(8)
Ru1 C5 C6 C24 -124.9(5)
N2 C5 C6 Ru1 -62.9(3)
C4 C5 C6 Ru1 113.6(5)
C4A Ru1 C6 C7 72.5(3)
C1A Ru1 C6 C7 -167.2(3)
C3A Ru1 C6 C7 114.2(2)
C5A Ru1 C6 C7 34.6(7)
C2A Ru1 C6 C7 156.3(2)
C5 Ru1 C6 C7 -117.3(3)
N2 Ru1 C6 C7 -80.1(2)
C8 Ru1 C6 C7 -38.1(2)
C4A Ru1 C6 C5 -170.2(2)
C1A Ru1 C6 C5 -49.9(5)
C3A Ru1 C6 C5 -128.5(2)
C5A Ru1 C6 C5 151.9(5)
C2A Ru1 C6 C5 -86.4(3)
N2 Ru1 C6 C5 37.2(2)
C8 Ru1 C6 C5 79.1(2)
C7 Ru1 C6 C5 117.3(3)
C4A Ru1 C6 C24 -45.2(5)
C1A Ru1 C6 C24 75.1(5)
C3A Ru1 C6 C24 -3.5(4)
C5A Ru1 C6 C24 -83.1(7)
C2A Ru1 C6 C24 38.6(4)
C5 Ru1 C6 C24 125.0(5)
N2 Ru1 C6 C24 162.2(4)
C8 Ru1 C6 C24 -155.9(4)
C7 Ru1 C6 C24 -117.7(5)
C5 C6 C7 C8 2.2(4)
C24 C6 C7 C8 -172.6(4)
Ru1 C6 C7 C8 61.5(3)
C5 C6 C7 C25 176.2(4)
C24 C6 C7 C25 1.4(7)
Ru1 C6 C7 C25 -124.5(4)
C5 C6 C7 Ru1 -59.2(3)
C24 C6 C7 Ru1 125.9(4)
C4A Ru1 C7 C6 -127.8(2)
C1A Ru1 C7 C6 158.1(6)
C3A Ru1 C7 C6 -85.3(3)
C5A Ru1 C7 C6 -168.7(2)
C2A Ru1 C7 C6 -50.6(4)
C5 Ru1 C7 C6 37.9(2)
N2 Ru1 C7 C6 80.6(2)
C8 Ru1 C7 C6 116.9(3)
C4A Ru1 C7 C8 115.3(2)
C1A Ru1 C7 C8 41.2(7)
C3A Ru1 C7 C8 157.8(2)
C5A Ru1 C7 C8 74.4(3)
C2A Ru1 C7 C8 -167.5(3)
C5 Ru1 C7 C8 -79.0(2)
N2 Ru1 C7 C8 -36.3(2)
C6 Ru1 C7 C8 -116.9(3)
C4A Ru1 C7 C25 -5.1(4)
C1A Ru1 C7 C25 -79.2(7)
C3A Ru1 C7 C25 37.4(4)
C5A Ru1 C7 C25 -46.0(5)
C2A Ru1 C7 C25 72.1(5)
C5 Ru1 C7 C25 160.6(4)
N2 Ru1 C7 C25 -156.7(4)
C8 Ru1 C7 C25 -120.4(5)
C6 Ru1 C7 C25 122.7(5)
C5 N2 C8 C9 179.5(4)
Cu1 N2 C8 C9 1.4(7)
Ru1 N2 C8 C9 116.7(4)
C5 N2 C8 C7 0.4(4)
Cu1 N2 C8 C7 -177.7(3)
Ru1 N2 C8 C7 -62.4(3)
C5 N2 C8 Ru1 62.7(2)
Cu1 N2 C8 Ru1 -115.4(4)
C6 C7 C8 N2 -1.6(5)
C25 C7 C8 N2 -175.7(4)
Ru1 C7 C8 N2 61.5(3)
C6 C7 C8 C9 179.2(4)
C25 C7 C8 C9 5.2(7)
Ru1 C7 C8 C9 -117.6(4)
C6 C7 C8 Ru1 -63.2(3)
C25 C7 C8 Ru1 122.8(4)
C4A Ru1 C8 N2 157.0(2)
C1A Ru1 C8 N2 73.5(3)
C3A Ru1 C8 N2 -166.6(3)
C5A Ru1 C8 N2 114.3(2)
C2A Ru1 C8 N2 38.1(7)
C5 Ru1 C8 N2 -38.6(2)
C7 Ru1 C8 N2 -118.8(3)
C6 Ru1 C8 N2 -81.6(2)
C4A Ru1 C8 C9 34.5(4)
C1A Ru1 C8 C9 -49.0(4)
C3A Ru1 C8 C9 71.0(5)
C5A Ru1 C8 C9 -8.2(4)
C2A Ru1 C8 C9 -84.3(7)
C5 Ru1 C8 C9 -161.1(4)
N2 Ru1 C8 C9 -122.4(4)
C7 Ru1 C8 C9 118.8(4)
C6 Ru1 C8 C9 156.0(4)
C4A Ru1 C8 C7 -84.2(3)
C1A Ru1 C8 C7 -167.7(2)
C3A Ru1 C8 C7 -47.8(5)
C5A Ru1 C8 C7 -126.9(2)
C2A Ru1 C8 C7 156.9(6)
C5 Ru1 C8 C7 80.2(3)
N2 Ru1 C8 C7 118.8(3)
C6 Ru1 C8 C7 37.2(2)
N2 C8 C9 C10 2.4(8)
C7 C8 C9 C10 -178.6(4)
Ru1 C8 C9 C10 92.1(5)
C8 C9 C10 C11 -2.3(9)
C14 N3 C11 C10 -177.4(4)
Cu1 N3 C11 C10 7.8(7)
C14 N3 C11 C12 -0.1(4)
Cu1 N3 C11 C12 -174.9(3)
C9 C10 C11 N3 -3.4(8)
C9 C10 C11 C12 179.5(5)
N3 C11 C12 C13 -0.5(5)
C10 C11 C12 C13 177.0(4)
N3 C11 C12 C27 176.6(4)
C10 C11 C12 C27 -6.0(6)
C11 C12 C13 C14 0.9(4)
C27 C12 C13 C14 -176.1(4)
C11 C12 C13 C29 180.0(4)
C27 C12 C13 C29 3.0(7)
C11 N3 C14 C15 -178.8(3)
Cu1 N3 C14 C15 -2.5(4)
C11 N3 C14 C13 0.7(4)
Cu1 N3 C14 C13 177.0(2)
C12 C13 C14 N3 -1.0(4)
C29 C13 C14 N3 180.0(4)
C12 C13 C14 C15 178.3(5)
C29 C13 C14 C15 -0.7(8)
C18 N4 C15 C14 178.4(3)
Cu1 N4 C15 C14 0.5(4)
C18 N4 C15 C16 -0.3(4)
Cu1 N4 C15 C16 -178.3(3)
N3 C14 C15 N4 1.3(5)
C13 C14 C15 N4 -178.0(4)
N3 C14 C15 C16 179.6(4)
C13 C14 C15 C16 0.3(9)
N4 C15 C16 C17 1.0(5)
C14 C15 C16 C17 -177.4(5)
N4 C15 C16 C30 -176.8(4)
C14 C15 C16 C30 4.9(8)
C15 C16 C17 C18 -1.2(5)
C30 C16 C17 C18 176.6(4)
C15 C16 C17 C31 -178.3(4)
C30 C16 C17 C31 -0.4(7)
C15 N4 C18 C19 177.2(4)
Cu1 N4 C18 C19 -5.6(7)
C15 N4 C18 C17 -0.4(4)
Cu1 N4 C18 C17 176.7(3)
C16 C17 C18 N4 1.1(5)
C31 C17 C18 N4 178.2(4)
C16 C17 C18 C19 -176.8(4)
C31 C17 C18 C19 0.3(6)
N4 C18 C19 C20 0.2(8)
C17 C18 C19 C20 177.6(4)
N1 C1 C20 C19 1.0(8)
C2 C1 C20 C19 179.7(4)
C18 C19 C20 C1 3.4(9)
C3 C2 C21 C22 -84.5(6)
C1 C2 C21 C22 91.2(5)
C6 C7 C25 C26 -88.6(5)
C8 C7 C25 C26 84.3(5)
Ru1 C7 C25 C26 175.7(3)
C13 C12 C27 C28 91.0(5)
C11 C12 C27 C28 -85.5(5)
C16 C17 C31 C32 93.8(6)
C18 C17 C31 C32 -82.8(5)
C4A Ru1 C1A C2A 80.4(3)
C3A Ru1 C1A C2A 37.1(2)
C5A Ru1 C1A C2A 118.5(4)
C5 Ru1 C1A C2A -86.9(3)
N2 Ru1 C1A C2A -128.3(2)
C8 Ru1 C1A C2A -167.2(2)
C7 Ru1 C1A C2A 160.6(6)
C6 Ru1 C1A C2A -52.4(5)
C4A Ru1 C1A C5A -38.1(2)
C3A Ru1 C1A C5A -81.4(3)
C2A Ru1 C1A C5A -118.5(4)
C5 Ru1 C1A C5A 154.6(2)
N2 Ru1 C1A C5A 113.2(2)
C8 Ru1 C1A C5A 74.3(3)
C7 Ru1 C1A C5A 42.0(7)
C6 Ru1 C1A C5A -171.0(3)
C4A Ru1 C1A C6A -158.1(4)
C3A Ru1 C1A C6A 158.7(4)
C5A Ru1 C1A C6A -119.9(5)
C2A Ru1 C1A C6A 121.5(5)
C5 Ru1 C1A C6A 34.7(4)
N2 Ru1 C1A C6A -6.7(4)
C8 Ru1 C1A C6A -45.7(4)
C7 Ru1 C1A C6A -77.9(7)
C6 Ru1 C1A C6A 69.1(6)
C5A C1A C2A C3A 0.2(5)
C6A C1A C2A C3A 179.6(4)
Ru1 C1A C2A C3A -60.7(3)
C5A C1A C2A C7A -177.2(4)
C6A C1A C2A C7A 2.1(7)
Ru1 C1A C2A C7A 121.9(4)
C5A C1A C2A Ru1 60.9(3)
C6A C1A C2A Ru1 -119.7(4)
C4A Ru1 C2A C3A 37.9(2)
C1A Ru1 C2A C3A 118.6(4)
C5A Ru1 C2A C3A 81.1(3)
C5 Ru1 C2A C3A -126.6(2)
N2 Ru1 C2A C3A -167.0(2)
C8 Ru1 C2A C3A 163.2(6)
C7 Ru1 C2A C3A -50.6(5)
C6 Ru1 C2A C3A -84.5(3)
C4A Ru1 C2A C1A -80.7(3)
C3A Ru1 C2A C1A -118.6(4)
C5A Ru1 C2A C1A -37.5(2)
C5 Ru1 C2A C1A 114.9(2)
N2 Ru1 C2A C1A 74.4(3)
C8 Ru1 C2A C1A 44.6(7)
C7 Ru1 C2A C1A -169.2(3)
C6 Ru1 C2A C1A 156.9(2)
C4A Ru1 C2A C7A 159.0(4)
C1A Ru1 C2A C7A -120.3(5)
C3A Ru1 C2A C7A 121.1(5)
C5A Ru1 C2A C7A -157.8(4)
C5 Ru1 C2A C7A -5.4(4)
N2 Ru1 C2A C7A -45.9(5)
C8 Ru1 C2A C7A -75.7(8)
C7 Ru1 C2A C7A 70.6(6)
C6 Ru1 C2A C7A 36.6(5)
C1A C2A C3A C4A -0.3(5)
C7A C2A C3A C4A 177.1(4)
Ru1 C2A C3A C4A -61.0(3)
C1A C2A C3A C8A -177.7(4)
C7A C2A C3A C8A -0.3(7)
Ru1 C2A C3A C8A 121.6(4)
C1A C2A C3A Ru1 60.7(3)
C7A C2A C3A Ru1 -121.9(4)
C4A Ru1 C3A C2A -118.0(3)
C1A Ru1 C3A C2A -37.2(2)
C5A Ru1 C3A C2A -80.4(3)
C5 Ru1 C3A C2A 76.8(3)
N2 Ru1 C3A C2A 46.1(7)
C8 Ru1 C3A C2A -170.8(3)
C7 Ru1 C3A C2A 156.7(2)
C6 Ru1 C3A C2A 116.3(2)
C1A Ru1 C3A C4A 80.8(3)
C5A Ru1 C3A C4A 37.6(2)
C2A Ru1 C3A C4A 118.0(3)
C5 Ru1 C3A C4A -165.2(2)
N2 Ru1 C3A C4A 164.1(5)
C8 Ru1 C3A C4A -52.8(5)
C7 Ru1 C3A C4A -85.3(3)
C6 Ru1 C3A C4A -125.7(2)
C4A Ru1 C3A C8A 121.5(5)
C1A Ru1 C3A C8A -157.7(5)
C5A Ru1 C3A C8A 159.1(5)
C2A Ru1 C3A C8A -120.5(5)
C5 Ru1 C3A C8A -43.7(5)
N2 Ru1 C3A C8A -74.4(8)
C8 Ru1 C3A C8A 68.7(6)
C7 Ru1 C3A C8A 36.2(5)
C6 Ru1 C3A C8A -4.2(5)
C2A C3A C4A C5A 0.3(5)
C8A C3A C4A C5A 177.7(4)
Ru1 C3A C4A C5A -61.1(3)
C2A C3A C4A C9A -178.1(4)
C8A C3A C4A C9A -0.7(7)
Ru1 C3A C4A C9A 120.5(4)
C2A C3A C4A Ru1 61.4(3)
C8A C3A C4A Ru1 -121.2(4)
C1A Ru1 C4A C3A -80.1(3)
C5A Ru1 C4A C3A -118.2(4)
C2A Ru1 C4A C3A -37.3(2)
C5 Ru1 C4A C3A 51.6(7)
N2 Ru1 C4A C3A -171.7(3)
C8 Ru1 C4A C3A 156.0(2)
C7 Ru1 C4A C3A 114.9(3)
C6 Ru1 C4A C3A 76.9(3)
C1A Ru1 C4A C5A 38.1(2)
C3A Ru1 C4A C5A 118.2(4)
C2A Ru1 C4A C5A 80.8(3)
C5 Ru1 C4A C5A 169.8(6)
N2 Ru1 C4A C5A -53.5(4)
C8 Ru1 C4A C5A -85.8(3)
C7 Ru1 C4A C5A -126.9(2)
C6 Ru1 C4A C5A -165.0(2)
C1A Ru1 C4A C9A 158.1(5)
C3A Ru1 C4A C9A -121.8(5)
C5A Ru1 C4A C9A 120.0(5)
C2A Ru1 C4A C9A -159.2(5)
C5 Ru1 C4A C9A -70.2(8)
N2 Ru1 C4A C9A 66.5(5)
C8 Ru1 C4A C9A 34.2(5)
C7 Ru1 C4A C9A -6.9(4)
C6 Ru1 C4A C9A -45.0(5)
C2A C1A C5A C4A -0.1(5)
C6A C1A C5A C4A -179.4(4)
Ru1 C1A C5A C4A 61.1(3)
C2A C1A C5A C10A -179.6(4)
C6A C1A C5A C10A 1.1(7)
Ru1 C1A C5A C10A -118.4(4)
C2A C1A C5A Ru1 -61.1(3)
C6A C1A C5A Ru1 119.5(4)
C3A C4A C5A C1A -0.1(5)
C9A C4A C5A C1A 178.2(4)
Ru1 C4A C5A C1A -61.2(3)
C3A C4A C5A C10A 179.3(4)
C9A C4A C5A C10A -2.3(7)
Ru1 C4A C5A C10A 118.3(4)
C3A C4A C5A Ru1 61.1(3)
C9A C4A C5A Ru1 -120.6(4)
C4A Ru1 C5A C1A 117.2(4)
C3A Ru1 C5A C1A 79.6(3)
C2A Ru1 C5A C1A 37.1(2)
C5 Ru1 C5A C1A -56.9(5)
N2 Ru1 C5A C1A -87.6(3)
C8 Ru1 C5A C1A -128.1(2)
C7 Ru1 C5A C1A -167.7(2)
C6 Ru1 C5A C1A 165.9(5)
C1A Ru1 C5A C4A -117.2(4)
C3A Ru1 C5A C4A -37.6(2)
C2A Ru1 C5A C4A -80.1(3)
C5 Ru1 C5A C4A -174.1(3)
N2 Ru1 C5A C4A 155.2(2)
C8 Ru1 C5A C4A 114.7(3)
C7 Ru1 C5A C4A 75.0(3)
C6 Ru1 C5A C4A 48.7(7)
C4A Ru1 C5A C10A -122.9(5)
C1A Ru1 C5A C10A 119.8(5)
C3A Ru1 C5A C10A -160.6(4)
C2A Ru1 C5A C10A 156.9(4)
C5 Ru1 C5A C10A 62.9(6)
N2 Ru1 C5A C10A 32.3(4)
C8 Ru1 C5A C10A -8.3(4)
C7 Ru1 C5A C10A -47.9(4)
C6 Ru1 C5A C10A -74.2(7)
